data_1504177
loop_
_publ_author_name
'Li, Hongyan'
'Hsung, Richard P.'

_publ_section_title
;
 Highly substituted 2-amido-furans from Rh(II)-catalyzed cyclopropenations
 of ynamides.
;
_journal_issue 19
_journal_name_full 'Organic letters'
_journal_page_first 4462
_journal_page_last 4465
_journal_paper_doi 10.1021/ol901860b
_journal_volume 11
_journal_year 2009
_chemical_absolute_configuration rm
_chemical_formula_moiety 'C22 H19 N O5'
_chemical_formula_sum 'C22 H19 N O5'
_chemical_formula_weight 377.38
_chemical_name_common 09105a
_chemical_name_systematic
; 
 ? 
;
_space_group_IT_number 19
_symmetry_cell_setting orthorhombic
_symmetry_space_group_name_Hall 'P 2ac 2ab'
_symmetry_space_group_name_H-M 'P 21 21 21'
_atom_sites_solution_hydrogens geom
_atom_sites_solution_primary direct
_atom_sites_solution_secondary difmap
_audit_creation_method SHELXL-97
_cell_angle_alpha 90.00
_cell_angle_beta 90.00
_cell_angle_gamma 90.00
_cell_formula_units_Z 4
_cell_length_a 5.7776(7)
_cell_length_b 16.337(2)
_cell_length_c 20.021(3)
_cell_measurement_reflns_used 2958
_cell_measurement_temperature 173(2)
_cell_measurement_theta_max 25.65
_cell_measurement_theta_min 2.39
_cell_volume 1889.8(4)
_computing_cell_refinement 'Bruker SMART'
_computing_data_collection 'Bruker SMART'
_computing_data_reduction 'Bruker SAINT'
_computing_molecular_graphics 'Bruker SHELXTL'
_computing_publication_material 'Bruker SHELXTL'
_computing_structure_refinement 'Bruker SHELXTL'
_computing_structure_solution 'Bruker SHELXTL'
_diffrn_ambient_temperature 173(2)
_diffrn_measured_fraction_theta_full 0.993
_diffrn_measured_fraction_theta_max 0.993
_diffrn_measurement_device_type 'CCD area detector'
_diffrn_measurement_method 'phi and omega scans'
_diffrn_radiation_monochromator graphite
_diffrn_radiation_source 'sealed tube'
_diffrn_radiation_type MoK\a
_diffrn_radiation_wavelength 0.71073
_diffrn_reflns_av_R_equivalents 0.0407
_diffrn_reflns_av_sigmaI/netI 0.0301
_diffrn_reflns_limit_h_max 7
_diffrn_reflns_limit_h_min 0
_diffrn_reflns_limit_k_max 20
_diffrn_reflns_limit_k_min 0
_diffrn_reflns_limit_l_max 25
_diffrn_reflns_limit_l_min 0
_diffrn_reflns_number 11032
_diffrn_reflns_theta_full 26.39
_diffrn_reflns_theta_max 26.39
_diffrn_reflns_theta_min 1.61
_exptl_absorpt_coefficient_mu 0.095
_exptl_absorpt_correction_T_max 0.9887
_exptl_absorpt_correction_T_min 0.9587
_exptl_absorpt_correction_type multi-scan
_exptl_absorpt_process_details 'SADABS (Sheldrick, 2008)'
_exptl_crystal_colour Colorless
_exptl_crystal_density_diffrn 1.326
_exptl_crystal_density_method 'not measured'
_exptl_crystal_description Needle
_exptl_crystal_F_000 792
_exptl_crystal_size_max 0.45
_exptl_crystal_size_mid 0.14
_exptl_crystal_size_min 0.12
_refine_diff_density_max 0.199
_refine_diff_density_min -0.158
_refine_diff_density_rms 0.035
_refine_ls_abs_structure_details 'Flack H D (1983), Acta Cryst. A39, 876-881'
_refine_ls_abs_structure_Flack 2.0(15)
_refine_ls_extinction_method none
_refine_ls_goodness_of_fit_ref 1.046
_refine_ls_hydrogen_treatment constr
_refine_ls_matrix_type full
_refine_ls_number_parameters 255
_refine_ls_number_reflns 2237
_refine_ls_number_restraints 0
_refine_ls_restrained_S_all 1.046
_refine_ls_R_factor_all 0.0547
_refine_ls_R_factor_gt 0.0346
_refine_ls_shift/su_max 0.006
_refine_ls_shift/su_mean 0.000
_refine_ls_structure_factor_coef Fsqd
_refine_ls_weighting_details 'calc w=1/[\s^2^(Fo^2^)+(0.0317P)^2^+0.6186P] where P=(Fo^2^+2Fc^2^)/3'
_refine_ls_weighting_scheme calc
_refine_ls_wR_factor_gt 0.0766
_refine_ls_wR_factor_ref 0.0872
_reflns_number_gt 1779
_reflns_number_total 2237
_reflns_threshold_expression >2sigma(I)
_cod_data_source_file ol901860b_si_003.cif
_cod_data_source_block 09105a
_cod_depositor_comments
;
The following automatic conversions were performed:

'_symmetry_cell_setting' value 'Orthorhombic' changed to
'orthorhombic' according to
/home/saulius/struct/CIF-dictionaries/cif_core.dic dictionary named
'cif_core.dic' version 2.4.2 from
2011-04-26.

'_exptl_absorpt_correction_type' value 'Multi-scan'
changed to 'multi-scan' according to
/home/saulius/struct/CIF-dictionaries/cif_core.dic dictionary named
'cif_core.dic' version 2.4.2 from 2011-04-26.

Automatic conversion script
Id: cif_fix_values 1715 2011-07-08 13:25:40Z adriana 
;
_cod_original_cell_volume 1889.7(4)
_cod_original_sg_symbol_H-M P2(1)2(1)2(1)
_cod_database_code 1504177

loop_
_symmetry_equiv_pos_as_xyz
'x, y, z'
'-x+1/2, -y, z+1/2'
'-x, y+1/2, -z+1/2'
'x+1/2, -y+1/2, -z'

loop_
_atom_site_label
_atom_site_type_symbol
_atom_site_fract_x
_atom_site_fract_y
_atom_site_fract_z
_atom_site_U_iso_or_equiv
_atom_site_adp_type
_atom_site_occupancy
_atom_site_symmetry_multiplicity
_atom_site_calc_flag
_atom_site_refinement_flags
O1 O 0.6326(3) 0.72112(11) 0.45262(8) 0.0377(4) Uani 1 1 d .
O2 O 0.4168(3) 0.82492(10) 0.41237(8) 0.0330(4) Uani 1 1 d .
O3 O 0.4032(3) 0.56394(10) 0.38384(8) 0.0371(5) Uani 1 1 d .
N1 N 0.2767(4) 0.69958(11) 0.40326(10) 0.0297(5) Uani 1 1 d .
C1 C 0.4576(5) 0.74471(15) 0.42611(11) 0.0301(6) Uani 1 1 d .
C2 C 0.1725(4) 0.83381(14) 0.39601(12) 0.0309(6) Uani 1 1 d .
H2A H 0.0836 0.8395 0.4386 0.037 Uiso 1 1 calc R
C3 C 0.1138(5) 0.74955(13) 0.36471(12) 0.0297(6) Uani 1 1 d .
H3A H -0.0490 0.7338 0.3758 0.036 Uiso 1 1 calc R
C4 C 0.2495(5) 0.61591(14) 0.41576(12) 0.0304(6) Uani 1 1 d .
C5 C 0.3464(5) 0.48632(15) 0.40394(13) 0.0376(6) Uani 1 1 d .
C6 C 0.1616(5) 0.48932(15) 0.44574(12) 0.0339(6) Uani 1 1 d .
C7 C 0.1010(5) 0.57388(15) 0.45298(12) 0.0346(6) Uani 1 1 d .
H7A H -0.0213 0.5956 0.4792 0.042 Uiso 1 1 calc R
C8 C 0.4900(6) 0.41947(16) 0.37596(16) 0.0544(9) Uani 1 1 d .
H8A H 0.4695 0.3699 0.4029 0.082 Uiso 1 1 calc R
H8B H 0.6532 0.4358 0.3766 0.082 Uiso 1 1 calc R
H8C H 0.4422 0.4085 0.3299 0.082 Uiso 1 1 calc R
C9 C 0.0521(5) 0.41844(16) 0.47797(13) 0.0393(7) Uani 1 1 d .
C10 C -0.2644(7) 0.3771(2) 0.54504(17) 0.0666(10) Uani 1 1 d .
H10A H -0.3817 0.4015 0.5742 0.100 Uiso 1 1 calc R
H10B H -0.1578 0.3439 0.5718 0.100 Uiso 1 1 calc R
H10C H -0.3402 0.3424 0.5117 0.100 Uiso 1 1 calc R
C11 C 0.1297(5) 0.90824(14) 0.35448(13) 0.0333(6) Uani 1 1 d .
C12 C 0.2891(6) 0.93725(16) 0.30892(13) 0.0420(7) Uani 1 1 d .
H12A H 0.4349 0.9110 0.3043 0.050 Uiso 1 1 calc R
C13 C 0.2357(7) 1.00524(17) 0.26972(15) 0.0512(8) Uani 1 1 d .
H13A H 0.3463 1.0261 0.2390 0.061 Uiso 1 1 calc R
C14 C 0.0225(7) 1.04189(19) 0.27566(19) 0.0644(10) Uani 1 1 d .
H14A H -0.0152 1.0873 0.2481 0.077 Uiso 1 1 calc R
C15 C -0.1350(7) 1.01367(19) 0.3207(2) 0.0741(12) Uani 1 1 d .
H15A H -0.2813 1.0397 0.3248 0.089 Uiso 1 1 calc R
C16 C -0.0817(6) 0.94696(16) 0.36050(18) 0.0539(8) Uani 1 1 d .
H16A H -0.1914 0.9277 0.3922 0.065 Uiso 1 1 calc R
C17 C 0.1529(4) 0.74387(14) 0.28996(12) 0.0287(6) Uani 1 1 d .
C18 C 0.3569(5) 0.71425(15) 0.26330(12) 0.0341(6) Uani 1 1 d .
H18A H 0.4766 0.6959 0.2922 0.041 Uiso 1 1 calc R
C19 C 0.3883(6) 0.71119(17) 0.19477(13) 0.0419(7) Uani 1 1 d .
H19A H 0.5291 0.6905 0.1770 0.050 Uiso 1 1 calc R
C20 C 0.2169(6) 0.73786(17) 0.15211(14) 0.0471(8) Uani 1 1 d .
H20A H 0.2388 0.7353 0.1051 0.057 Uiso 1 1 calc R
C21 C 0.0151(6) 0.76801(17) 0.17793(14) 0.0472(8) Uani 1 1 d .
H21A H -0.1027 0.7871 0.1487 0.057 Uiso 1 1 calc R
C22 C -0.0188(5) 0.77093(15) 0.24646(14) 0.0380(6) Uani 1 1 d .
H22A H -0.1603 0.7915 0.2638 0.046 Uiso 1 1 calc R
O5 O -0.1367(4) 0.44132(12) 0.51170(10) 0.0551(6) Uani 1 1 d .
O4 O 0.1205(4) 0.34869(11) 0.47525(11) 0.0561(6) Uani 1 1 d .

loop_
_atom_site_aniso_label
_atom_site_aniso_U_11
_atom_site_aniso_U_22
_atom_site_aniso_U_33
_atom_site_aniso_U_23
_atom_site_aniso_U_13
_atom_site_aniso_U_12
O1 0.0336(11) 0.0442(11) 0.0353(9) 0.0044(8) -0.0039(9) 0.0015(9)
O2 0.0373(10) 0.0274(9) 0.0345(9) 0.0022(7) -0.0041(9) -0.0023(8)
O3 0.0442(12) 0.0290(9) 0.0381(9) 0.0023(8) 0.0083(9) 0.0065(9)
N1 0.0326(12) 0.0238(10) 0.0328(10) 0.0020(8) -0.0007(10) 0.0009(10)
C1 0.0355(15) 0.0310(13) 0.0237(11) 0.0018(10) 0.0024(11) 0.0018(12)
C2 0.0306(14) 0.0288(13) 0.0334(13) 0.0005(10) 0.0027(11) 0.0006(11)
C3 0.0265(14) 0.0248(11) 0.0379(13) 0.0041(10) 0.0008(12) 0.0011(12)
C4 0.0358(15) 0.0273(12) 0.0281(12) -0.0020(10) 0.0007(12) 0.0054(11)
C5 0.0486(18) 0.0267(13) 0.0375(14) 0.0013(11) -0.0011(14) 0.0036(13)
C6 0.0459(17) 0.0265(13) 0.0294(12) 0.0006(10) -0.0002(13) 0.0014(13)
C7 0.0421(16) 0.0287(13) 0.0330(12) 0.0007(10) 0.0068(13) 0.0008(13)
C8 0.067(2) 0.0344(15) 0.0622(19) -0.0005(14) 0.0161(18) 0.0142(16)
C9 0.0534(19) 0.0302(14) 0.0344(14) 0.0037(11) -0.0044(14) -0.0023(13)
C10 0.075(3) 0.061(2) 0.064(2) 0.0237(17) 0.014(2) -0.015(2)
C11 0.0375(16) 0.0227(12) 0.0396(14) -0.0024(10) -0.0048(13) -0.0005(12)
C12 0.0537(19) 0.0297(14) 0.0426(15) 0.0022(12) 0.0036(15) 0.0048(14)
C13 0.073(2) 0.0305(14) 0.0506(16) 0.0071(13) 0.0000(17) -0.0036(16)
C14 0.076(3) 0.0302(16) 0.087(3) 0.0177(16) -0.025(2) 0.0013(17)
C15 0.050(2) 0.0337(17) 0.139(4) 0.021(2) -0.009(2) 0.0055(17)
C16 0.0435(19) 0.0298(15) 0.088(2) 0.0088(16) 0.0029(18) 0.0039(14)
C17 0.0291(14) 0.0214(11) 0.0355(13) 0.0015(10) -0.0044(12) -0.0077(11)
C18 0.0322(15) 0.0337(13) 0.0363(13) 0.0011(11) -0.0037(13) -0.0060(13)
C19 0.0439(17) 0.0425(16) 0.0393(14) -0.0011(12) 0.0053(14) -0.0116(15)
C20 0.065(2) 0.0421(16) 0.0344(14) 0.0056(13) -0.0050(16) -0.0219(16)
C21 0.055(2) 0.0400(17) 0.0466(16) 0.0115(13) -0.0206(16) -0.0138(16)
C22 0.0358(15) 0.0290(13) 0.0493(15) 0.0039(12) -0.0081(13) -0.0043(12)
O5 0.0634(15) 0.0418(11) 0.0602(13) 0.0111(10) 0.0217(13) -0.0046(12)
O4 0.0758(16) 0.0291(10) 0.0633(13) 0.0077(9) 0.0020(14) 0.0014(11)

loop_
_atom_type_symbol
_atom_type_description
_atom_type_scat_dispersion_real
_atom_type_scat_dispersion_imag
_atom_type_scat_source
C C 0.0033 0.0016 'International Tables Vol C Tables 4.2.6.8 and 6.1.1.4'
H H 0.0000 0.0000 'International Tables Vol C Tables 4.2.6.8 and 6.1.1.4'
N N 0.0061 0.0033 'International Tables Vol C Tables 4.2.6.8 and 6.1.1.4'
O O 0.0106 0.0060 'International Tables Vol C Tables 4.2.6.8 and 6.1.1.4'

loop_
_geom_angle_atom_site_label_1
_geom_angle_atom_site_label_2
_geom_angle_atom_site_label_3
_geom_angle
C1 O2 C2 108.05(19)
C5 O3 C4 106.2(2)
C1 N1 C4 123.8(2)
C1 N1 C3 111.66(18)
C4 N1 C3 124.5(2)
O1 C1 N1 128.3(2)
O1 C1 O2 122.9(2)
N1 C1 O2 108.8(2)
O2 C2 C11 111.5(2)
O2 C2 C3 102.4(2)
C11 C2 C3 117.5(2)
O2 C2 H2A 108.3
C11 C2 H2A 108.3
C3 C2 H2A 108.3
N1 C3 C17 113.0(2)
N1 C3 C2 98.12(19)
C17 C3 C2 114.87(19)
N1 C3 H3A 110.1
C17 C3 H3A 110.1
C2 C3 H3A 110.1
C7 C4 O3 110.9(2)
C7 C4 N1 132.7(2)
O3 C4 N1 116.4(2)
C6 C5 O3 109.6(2)
C6 C5 C8 134.4(2)
O3 C5 C8 115.9(2)
C5 C6 C7 106.8(2)
C5 C6 C9 125.5(2)
C7 C6 C9 127.6(3)
C4 C7 C6 106.5(2)
C4 C7 H7A 126.7
C6 C7 H7A 126.7
C5 C8 H8A 109.5
C5 C8 H8B 109.5
H8A C8 H8B 109.5
C5 C8 H8C 109.5
H8A C8 H8C 109.5
H8B C8 H8C 109.5
O4 C9 O5 123.6(3)
O4 C9 C6 125.7(3)
O5 C9 C6 110.7(2)
O5 C10 H10A 109.5
O5 C10 H10B 109.5
H10A C10 H10B 109.5
O5 C10 H10C 109.5
H10A C10 H10C 109.5
H10B C10 H10C 109.5
C12 C11 C16 119.4(3)
C12 C11 C2 122.5(2)
C16 C11 C2 118.1(3)
C11 C12 C13 119.9(3)
C11 C12 H12A 120.1
C13 C12 H12A 120.1
C14 C13 C12 119.7(3)
C14 C13 H13A 120.1
C12 C13 H13A 120.1
C15 C14 C13 120.6(3)
C15 C14 H14A 119.7
C13 C14 H14A 119.7
C14 C15 C16 119.9(3)
C14 C15 H15A 120.0
C16 C15 H15A 120.0
C11 C16 C15 120.5(3)
C11 C16 H16A 119.8
C15 C16 H16A 119.8
C18 C17 C22 118.5(2)
C18 C17 C3 122.0(2)
C22 C17 C3 119.5(2)
C17 C18 C19 120.5(3)
C17 C18 H18A 119.8
C19 C18 H18A 119.8
C20 C19 C18 120.6(3)
C20 C19 H19A 119.7
C18 C19 H19A 119.7
C21 C20 C19 119.5(3)
C21 C20 H20A 120.3
C19 C20 H20A 120.3
C20 C21 C22 120.5(3)
C20 C21 H21A 119.8
C22 C21 H21A 119.8
C21 C22 C17 120.5(3)
C21 C22 H22A 119.8
C17 C22 H22A 119.8
C9 O5 C10 116.5(2)

loop_
_geom_bond_atom_site_label_1
_geom_bond_atom_site_label_2
_geom_bond_distance
O1 C1 1.205(3)
O2 C1 1.359(3)
O2 C2 1.456(3)
O3 C5 1.370(3)
O3 C4 1.385(3)
N1 C1 1.358(3)
N1 C4 1.398(3)
N1 C3 1.466(3)
C2 C11 1.494(3)
C2 C3 1.550(3)
C2 H2A 1.0000
C3 C17 1.516(3)
C3 H3A 1.0000
C4 C7 1.328(3)
C5 C6 1.358(4)
C5 C8 1.481(4)
C6 C7 1.432(3)
C6 C9 1.469(4)
C7 H7A 0.9500
C8 H8A 0.9800
C8 H8B 0.9800
C8 H8C 0.9800
C9 O4 1.207(3)
C9 O5 1.336(3)
C10 O5 1.445(3)
C10 H10A 0.9800
C10 H10B 0.9800
C10 H10C 0.9800
C11 C12 1.380(4)
C11 C16 1.381(4)
C12 C13 1.395(4)
C12 H12A 0.9500
C13 C14 1.375(5)
C13 H13A 0.9500
C14 C15 1.362(5)
C14 H14A 0.9500
C15 C16 1.385(4)
C15 H15A 0.9500
C16 H16A 0.9500
C17 C18 1.381(4)
C17 C22 1.392(4)
C18 C19 1.385(3)
C18 H18A 0.9500
C19 C20 1.378(4)
C19 H19A 0.9500
C20 C21 1.367(4)
C20 H20A 0.9500
C21 C22 1.387(4)
C21 H21A 0.9500
C22 H22A 0.9500

loop_
_geom_torsion_atom_site_label_1
_geom_torsion_atom_site_label_2
_geom_torsion_atom_site_label_3
_geom_torsion_atom_site_label_4
_geom_torsion
C4 N1 C1 O1 9.6(4)
C3 N1 C1 O1 -170.9(2)
C4 N1 C1 O2 -172.5(2)
C3 N1 C1 O2 7.0(3)
C2 O2 C1 O1 -166.3(2)
C2 O2 C1 N1 15.6(3)
C1 O2 C2 C11 -156.69(19)
C1 O2 C2 C3 -30.2(2)
C1 N1 C3 C17 97.2(2)
C4 N1 C3 C17 -83.4(3)
C1 N1 C3 C2 -24.3(2)
C4 N1 C3 C2 155.2(2)
O2 C2 C3 N1 31.2(2)
C11 C2 C3 N1 153.8(2)
O2 C2 C3 C17 -88.8(2)
C11 C2 C3 C17 33.7(3)
C5 O3 C4 C7 -1.1(3)
C5 O3 C4 N1 179.2(2)
C1 N1 C4 C7 110.3(3)
C3 N1 C4 C7 -69.1(4)
C1 N1 C4 O3 -70.1(3)
C3 N1 C4 O3 110.5(3)
C4 O3 C5 C6 1.2(3)
C4 O3 C5 C8 -179.8(2)
O3 C5 C6 C7 -0.8(3)
C8 C5 C6 C7 -179.6(3)
O3 C5 C6 C9 -179.5(2)
C8 C5 C6 C9 1.8(5)
O3 C4 C7 C6 0.6(3)
N1 C4 C7 C6 -179.8(3)
C5 C6 C7 C4 0.1(3)
C9 C6 C7 C4 178.7(3)
C5 C6 C9 O4 5.2(5)
C7 C6 C9 O4 -173.1(3)
C5 C6 C9 O5 -175.0(2)
C7 C6 C9 O5 6.6(4)
O2 C2 C11 C12 32.6(3)
C3 C2 C11 C12 -85.1(3)
O2 C2 C11 C16 -150.0(2)
C3 C2 C11 C16 92.3(3)
C16 C11 C12 C13 0.2(4)
C2 C11 C12 C13 177.5(3)
C11 C12 C13 C14 -1.4(4)
C12 C13 C14 C15 1.7(5)
C13 C14 C15 C16 -0.7(6)
C12 C11 C16 C15 0.8(5)
C2 C11 C16 C15 -176.7(3)
C14 C15 C16 C11 -0.5(5)
N1 C3 C17 C18 -17.1(3)
C2 C3 C17 C18 94.3(3)
N1 C3 C17 C22 164.4(2)
C2 C3 C17 C22 -84.2(3)
C22 C17 C18 C19 -0.4(4)
C3 C17 C18 C19 -178.9(2)
C17 C18 C19 C20 0.2(4)
C18 C19 C20 C21 0.4(4)
C19 C20 C21 C22 -0.8(4)
C20 C21 C22 C17 0.6(4)
C18 C17 C22 C21 0.0(4)
C3 C17 C22 C21 178.6(2)
O4 C9 O5 C10 -1.3(4)
C6 C9 O5 C10 179.0(3)
